data_4514310
loop_
_publ_author_name
'Zhao, Ran'
'Bobev, Svilen'
'Krishna, Lakshmi'
'Yang, Ting'
'Weller, J. Mark'
'Jing, Hangkun'
'Chan, Candace K.'

_publ_section_title
;
 Anodes for Lithium-Ion Batteries Based on Type I Silicon Clathrate
 Ba8Al16Si30 - Role of Processing on Surface Properties and
 Electrochemical Behavior.
;
_journal_issue 47
_journal_name_full 'ACS applied materials &amp; interfaces'
_journal_page_first 41246
_journal_page_last 41257
_journal_paper_doi 10.1021/acsami.7b12810
_journal_volume 9
_journal_year 2017
_chemical_formula_sum 'Al16 Ba8 Si30'
_chemical_formula_weight 2373.10
_chemical_name_systematic
; 
 ? 
;
_space_group_IT_number 223
_symmetry_cell_setting cubic
_symmetry_space_group_name_Hall '-P 4n 2 3'
_symmetry_space_group_name_H-M 'P m -3 n'
_atom_sites_solution_primary direct
_atom_sites_solution_secondary difmap
_audit_creation_method SHELXL-97
_cell_angle_alpha 90.00
_cell_angle_beta 90.00
_cell_angle_gamma 90.00
_cell_formula_units_Z 1
_cell_length_a 10.5888(3)
_cell_length_b 10.5888(3)
_cell_length_c 10.5888(3)
_cell_measurement_reflns_used 842
_cell_measurement_temperature 200(2)
_cell_measurement_theta_max 32.90
_cell_measurement_theta_min 3.85
_cell_volume 1187.24(6)
_computing_cell_refinement 'Bruker SMART'
_computing_data_collection 'Bruker SMART'
_computing_data_reduction 'Bruker SAINT'
_computing_molecular_graphics 'Bruker SHELXTL'
_computing_publication_material 'Bruker SHELXTL'
_computing_structure_refinement 'SHELXL-97 (Sheldrick, 1997)'
_computing_structure_solution 'SHELXS-97 (Sheldrick, 1990)'
_diffrn_ambient_temperature 200(2)
_diffrn_measured_fraction_theta_full 1.000
_diffrn_measured_fraction_theta_max 1.000
_diffrn_measurement_device_type 'CCD area detector'
_diffrn_measurement_method 'phi and omega scans'
_diffrn_radiation_monochromator graphite
_diffrn_radiation_source 'fine-focus sealed tube'
_diffrn_radiation_type MoK\a
_diffrn_radiation_wavelength 0.71073
_diffrn_reflns_av_R_equivalents 0.0455
_diffrn_reflns_av_sigmaI/netI 0.0230
_diffrn_reflns_limit_h_max 15
_diffrn_reflns_limit_h_min -10
_diffrn_reflns_limit_k_max 11
_diffrn_reflns_limit_k_min -8
_diffrn_reflns_limit_l_max 11
_diffrn_reflns_limit_l_min -15
_diffrn_reflns_number 3321
_diffrn_reflns_theta_full 30.45
_diffrn_reflns_theta_max 30.45
_diffrn_reflns_theta_min 2.72
_exptl_absorpt_coefficient_mu 7.594
_exptl_absorpt_correction_T_max 0.7026
_exptl_absorpt_correction_T_min 0.6185
_exptl_absorpt_correction_type multi-scan
_exptl_absorpt_process_details SADABS
_exptl_crystal_colour grey
_exptl_crystal_density_diffrn 3.319
_exptl_crystal_density_method 'not measured'
_exptl_crystal_description irregular
_exptl_crystal_F_000 1076
_exptl_crystal_size_max 0.07
_exptl_crystal_size_mid 0.06
_exptl_crystal_size_min 0.05
_refine_diff_density_max 1.102
_refine_diff_density_min -0.539
_refine_diff_density_rms 0.117
_refine_ls_extinction_method none
_refine_ls_goodness_of_fit_ref 1.053
_refine_ls_matrix_type full
_refine_ls_number_parameters 15
_refine_ls_number_reflns 352
_refine_ls_number_restraints 0
_refine_ls_restrained_S_all 1.053
_refine_ls_R_factor_all 0.0270
_refine_ls_R_factor_gt 0.0197
_refine_ls_shift/su_max 0.000
_refine_ls_shift/su_mean 0.000
_refine_ls_structure_factor_coef Fsqd
_refine_ls_weighting_details 'calc w=1/[\s^2^(Fo^2^)+(0.0215P)^2^+0.0000P] where P=(Fo^2^+2Fc^2^)/3'
_refine_ls_weighting_scheme calc
_refine_ls_wR_factor_gt 0.0422
_refine_ls_wR_factor_ref 0.0451
_reflns_number_gt 295
_reflns_number_total 352
_reflns_threshold_expression >2sigma(I)
_cod_data_source_file am7b12810_si_002.cif
_cod_data_source_block final
_cod_depositor_comments
;
The following automatic conversions were performed:

'_symmetry_cell_setting' value 'Cubic' changed to 'cubic' according
to
/home/data/users/saulius/crontab/automatic-downloads/current/ACS/lib/dictionaries/cif_core.dic
dictionary named 'cif_core.dic' version 2.4.2 from 2011-04-26.

Automatic conversion script
Id: cif_fix_values 4973 2017-02-22 13:04:09Z antanas 
;
_cod_original_sg_symbol_H-M Pm-3n
_cod_database_code 4514310

loop_
_symmetry_equiv_pos_as_xyz
'x, y, z'
'-x, -y, z'
'-x, y, -z'
'x, -y, -z'
'z, x, y'
'z, -x, -y'
'-z, -x, y'
'-z, x, -y'
'y, z, x'
'-y, z, -x'
'y, -z, -x'
'-y, -z, x'
'y+1/2, x+1/2, -z+1/2'
'-y+1/2, -x+1/2, -z+1/2'
'y+1/2, -x+1/2, z+1/2'
'-y+1/2, x+1/2, z+1/2'
'x+1/2, z+1/2, -y+1/2'
'-x+1/2, z+1/2, y+1/2'
'-x+1/2, -z+1/2, -y+1/2'
'x+1/2, -z+1/2, y+1/2'
'z+1/2, y+1/2, -x+1/2'
'z+1/2, -y+1/2, x+1/2'
'-z+1/2, y+1/2, x+1/2'
'-z+1/2, -y+1/2, -x+1/2'
'-x, -y, -z'
'x, y, -z'
'x, -y, z'
'-x, y, z'
'-z, -x, -y'
'-z, x, y'
'z, x, -y'
'z, -x, y'
'-y, -z, -x'
'y, -z, x'
'-y, z, x'
'y, z, -x'
'-y-1/2, -x-1/2, z-1/2'
'y-1/2, x-1/2, z-1/2'
'-y-1/2, x-1/2, -z-1/2'
'y-1/2, -x-1/2, -z-1/2'
'-x-1/2, -z-1/2, y-1/2'
'x-1/2, -z-1/2, -y-1/2'
'x-1/2, z-1/2, y-1/2'
'-x-1/2, z-1/2, -y-1/2'
'-z-1/2, -y-1/2, x-1/2'
'-z-1/2, y-1/2, -x-1/2'
'z-1/2, -y-1/2, -x-1/2'
'z-1/2, y-1/2, x-1/2'

loop_
_atom_site_label
_atom_site_type_symbol
_atom_site_fract_x
_atom_site_fract_y
_atom_site_fract_z
_atom_site_U_iso_or_equiv
_atom_site_adp_type
_atom_site_occupancy
_atom_site_symmetry_multiplicity
_atom_site_calc_flag
_atom_site_refinement_flags
Ba1 Ba 0.0000 0.5000 0.2500 0.02234(14) Uani 1 8 d S
Ba2 Ba 0.0000 0.0000 0.0000 0.01009(16) Uani 1 24 d S
Si1 Si 0.11667(9) 0.30499(8) 0.0000 0.0120(2) Uani 0.80 2 d SP
Al1 Al 0.11667(9) 0.30499(8) 0.0000 0.0120(2) Uani 0.20 2 d SP
Si2 Si 0.18485(6) 0.18485(6) 0.18485(6) 0.0114(2) Uani 0.67 3 d SP
Al2 Al 0.18485(6) 0.18485(6) 0.18485(6) 0.0114(2) Uani 0.33 3 d SP
Al3 Al 0.2500 0.5000 0.0000 0.0088(4) Uani 1 8 d S

loop_
_atom_site_aniso_label
_atom_site_aniso_U_11
_atom_site_aniso_U_22
_atom_site_aniso_U_33
_atom_site_aniso_U_23
_atom_site_aniso_U_13
_atom_site_aniso_U_12
Ba1 0.02669(18) 0.02669(18) 0.0136(2) 0.000 0.000 0.000
Ba2 0.01009(16) 0.01009(16) 0.01009(16) 0.000 0.000 0.000
Si1 0.0126(4) 0.0106(4) 0.0126(4) 0.000 0.000 -0.0004(4)
Al1 0.0126(4) 0.0106(4) 0.0126(4) 0.000 0.000 -0.0004(4)
Si2 0.0114(2) 0.0114(2) 0.0114(2) -0.0011(3) -0.0011(3) -0.0011(3)
Al2 0.0114(2) 0.0114(2) 0.0114(2) -0.0011(3) -0.0011(3) -0.0011(3)
Al3 0.0090(8) 0.0087(5) 0.0087(5) 0.000 0.000 0.000

loop_
_atom_type_symbol
_atom_type_description
_atom_type_scat_dispersion_real
_atom_type_scat_dispersion_imag
_atom_type_scat_source
Ba Ba -0.3244 2.2819 'International Tables Vol C Tables 4.2.6.8 and 6.1.1.4'
Al Al 0.0645 0.0514 'International Tables Vol C Tables 4.2.6.8 and 6.1.1.4'
Si Si 0.0817 0.0704 'International Tables Vol C Tables 4.2.6.8 and 6.1.1.4'

loop_
_geom_angle_atom_site_label_1
_geom_angle_atom_site_label_2
_geom_angle_atom_site_label_3
_geom_angle
_geom_angle_site_symmetry_1
_geom_angle_site_symmetry_3
Si1 Ba1 Al1 40.40(3) . 3
Si1 Ba1 Si1 40.40(3) . 3
Al1 Ba1 Si1 0.00(4) 3 3
Si1 Ba1 Al1 123.200(13) . 39_666
Al1 Ba1 Al1 161.12(3) 3 39_666
Si1 Ba1 Al1 161.12(3) 3 39_666
Si1 Ba1 Si1 123.200(13) . 39_666
Al1 Ba1 Si1 161.12(3) 3 39_666
Si1 Ba1 Si1 161.12(3) 3 39_666
Al1 Ba1 Si1 0.00(4) 39_666 39_666
Si1 Ba1 Al1 98.56(2) . 37_666
Al1 Ba1 Al1 123.200(13) 3 37_666
Si1 Ba1 Al1 123.200(13) 3 37_666
Al1 Ba1 Al1 40.40(3) 39_666 37_666
Si1 Ba1 Al1 40.40(3) 39_666 37_666
Si1 Ba1 Si1 98.56(2) . 37_666
Al1 Ba1 Si1 123.200(13) 3 37_666
Si1 Ba1 Si1 123.200(13) 3 37_666
Al1 Ba1 Si1 40.40(3) 39_666 37_666
Si1 Ba1 Si1 40.40(3) 39_666 37_666
Al1 Ba1 Si1 0.00(4) 37_666 37_666
Si1 Ba1 Si1 84.54(2) . 25_565
Al1 Ba1 Si1 70.51(2) 3 25_565
Si1 Ba1 Si1 70.51(2) 3 25_565
Al1 Ba1 Si1 123.200(13) 39_666 25_565
Si1 Ba1 Si1 123.200(13) 39_666 25_565
Al1 Ba1 Si1 161.12(3) 37_666 25_565
Si1 Ba1 Si1 161.12(3) 37_666 25_565
Si1 Ba1 Al1 84.54(2) . 25_565
Al1 Ba1 Al1 70.51(2) 3 25_565
Si1 Ba1 Al1 70.51(2) 3 25_565
Al1 Ba1 Al1 123.200(13) 39_666 25_565
Si1 Ba1 Al1 123.200(13) 39_666 25_565
Al1 Ba1 Al1 161.12(3) 37_666 25_565
Si1 Ba1 Al1 161.12(3) 37_666 25_565
Si1 Ba1 Al1 0.00(4) 25_565 25_565
Si1 Ba1 Si1 161.12(3) . 13_455
Al1 Ba1 Si1 123.200(13) 3 13_455
Si1 Ba1 Si1 123.200(13) 3 13_455
Al1 Ba1 Si1 70.51(3) 39_666 13_455
Si1 Ba1 Si1 70.51(3) 39_666 13_455
Al1 Ba1 Si1 84.54(2) 37_666 13_455
Si1 Ba1 Si1 84.54(2) 37_666 13_455
Si1 Ba1 Si1 98.56(2) 25_565 13_455
Al1 Ba1 Si1 98.56(2) 25_565 13_455
Si1 Ba1 Al1 161.12(3) . 13_455
Al1 Ba1 Al1 123.200(13) 3 13_455
Si1 Ba1 Al1 123.200(13) 3 13_455
Al1 Ba1 Al1 70.51(3) 39_666 13_455
Si1 Ba1 Al1 70.51(3) 39_666 13_455
Al1 Ba1 Al1 84.54(2) 37_666 13_455
Si1 Ba1 Al1 84.54(2) 37_666 13_455
Si1 Ba1 Al1 98.56(2) 25_565 13_455
Al1 Ba1 Al1 98.56(2) 25_565 13_455
Si1 Ba1 Al1 0.00(4) 13_455 13_455
Si2 Ba2 Al2 180.00(4) . 25
Si2 Ba2 Si2 180.00(4) . 25
Al2 Ba2 Si2 0.00(4) 25 25
Si2 Ba2 Al2 70.5 . 28
Al2 Ba2 Al2 109.5 25 28
Si2 Ba2 Al2 109.5 25 28
Si2 Ba2 Al2 109.5 . 4
Al2 Ba2 Al2 70.5 25 4
Si2 Ba2 Al2 70.5 25 4
Al2 Ba2 Al2 180.000(19) 28 4
Si2 Ba2 Al2 70.5 . 27
Al2 Ba2 Al2 109.5 25 27
Si2 Ba2 Al2 109.5 25 27
Al2 Ba2 Al2 109.5 28 27
Al2 Ba2 Al2 70.5 4 27
Si2 Ba2 Al2 109.5 . 3
Al2 Ba2 Al2 70.5 25 3
Si2 Ba2 Al2 70.5 25 3
Al2 Ba2 Al2 70.5 28 3
Al2 Ba2 Al2 109.5 4 3
Al2 Ba2 Al2 180.000(19) 27 3
Si2 Ba2 Al2 70.5 . 26
Al2 Ba2 Al2 109.5 25 26
Si2 Ba2 Al2 109.5 25 26
Al2 Ba2 Al2 109.5 28 26
Al2 Ba2 Al2 70.5 4 26
Al2 Ba2 Al2 109.5 27 26
Al2 Ba2 Al2 70.5 3 26
Si2 Ba2 Al2 109.5 . 2
Al2 Ba2 Al2 70.5 25 2
Si2 Ba2 Al2 70.5 25 2
Al2 Ba2 Al2 70.5 28 2
Al2 Ba2 Al2 109.5 4 2
Al2 Ba2 Al2 70.5 27 2
Al2 Ba2 Al2 109.5 3 2
Al2 Ba2 Al2 180.00(4) 26 2
Si2 Ba2 Si2 70.5 . 28
Al2 Ba2 Si2 109.5 25 28
Si2 Ba2 Si2 109.5 25 28
Al2 Ba2 Si2 0.00(4) 28 28
Al2 Ba2 Si2 180.00(4) 4 28
Al2 Ba2 Si2 109.5 27 28
Al2 Ba2 Si2 70.5 3 28
Al2 Ba2 Si2 109.5 26 28
Al2 Ba2 Si2 70.5 2 28
Si2 Ba2 Si2 109.5 . 4
Al2 Ba2 Si2 70.5 25 4
Si2 Ba2 Si2 70.5 25 4
Al2 Ba2 Si2 180.000(19) 28 4
Al2 Ba2 Si2 0.00(4) 4 4
Al2 Ba2 Si2 70.5 27 4
Al2 Ba2 Si2 109.5 3 4
Al2 Ba2 Si2 70.5 26 4
Al2 Ba2 Si2 109.5 2 4
Si2 Ba2 Si2 180.000(19) 28 4
Si2 Si1 Al2 106.46(4) . 26
Si2 Si1 Si2 106.46(4) . 26
Al2 Si1 Si2 0.000(8) 26 26
Si2 Si1 Al1 107.19(3) . 3
Al2 Si1 Al1 107.19(3) 26 3
Si2 Si1 Al1 107.19(3) 26 3
Si2 Si1 Si1 107.19(3) . 3
Al2 Si1 Si1 107.19(3) 26 3
Si2 Si1 Si1 107.19(3) 26 3
Al1 Si1 Si1 0.00(4) 3 3
Si2 Si1 Al3 105.25(4) . .
Al2 Si1 Al3 105.25(4) 26 .
Si2 Si1 Al3 105.25(4) 26 .
Al1 Si1 Al3 124.36(2) 3 .
Si1 Si1 Al3 124.36(2) 3 .
Si2 Si1 Ba2 67.62(3) . .
Al2 Si1 Ba2 67.63(3) 26 .
Si2 Si1 Ba2 67.63(3) 26 .
Al1 Si1 Ba2 69.066(16) 3 .
Si1 Si1 Ba2 69.066(16) 3 .
Al3 Si1 Ba2 166.57(4) . .
Si2 Si1 Ba1 79.035(15) . .
Al2 Si1 Ba1 174.44(3) 26 .
Si2 Si1 Ba1 174.44(3) 26 .
Al1 Si1 Ba1 69.799(15) 3 .
Si1 Si1 Ba1 69.799(15) 3 .
Al3 Si1 Ba1 73.645(17) . .
Ba2 Si1 Ba1 114.566(19) . .
Si2 Si1 Ba1 174.44(3) . 25_565
Al2 Si1 Ba1 79.034(15) 26 25_565
Si2 Si1 Ba1 79.034(15) 26 25_565
Al1 Si1 Ba1 69.799(15) 3 25_565
Si1 Si1 Ba1 69.799(15) 3 25_565
Al3 Si1 Ba1 73.645(17) . 25_565
Ba2 Si1 Ba1 114.566(19) . 25_565
Ba1 Si1 Ba1 95.46(2) . 25_565
Al2 Si2 Si2 0.00(5) 14 14
Al2 Si2 Al1 109.42(3) 14 9
Si2 Si2 Al1 109.42(3) 14 9
Al2 Si2 Al1 109.42(3) 14 5
Si2 Si2 Al1 109.42(3) 14 5
Al1 Si2 Al1 109.52(3) 9 5
Al2 Si2 Si1 109.42(3) 14 5
Si2 Si2 Si1 109.42(3) 14 5
Al1 Si2 Si1 109.52(3) 9 5
Al1 Si2 Si1 0.00(4) 5 5
Al2 Si2 Si1 109.42(3) 14 9
Si2 Si2 Si1 109.42(3) 14 9
Al1 Si2 Si1 0.00(4) 9 9
Al1 Si2 Si1 109.52(3) 5 9
Si1 Si2 Si1 109.52(3) 5 9
Al2 Si2 Si1 109.42(3) 14 .
Si2 Si2 Si1 109.42(3) 14 .
Al1 Si2 Si1 109.52(3) 9 .
Al1 Si2 Si1 109.52(3) 5 .
Si1 Si2 Si1 109.52(3) 5 .
Si1 Si2 Si1 109.52(3) 9 .
Al2 Si2 Ba2 180.00(8) 14 .
Si2 Si2 Ba2 180.00(8) 14 .
Al1 Si2 Ba2 70.58(3) 9 .
Al1 Si2 Ba2 70.58(3) 5 .
Si1 Si2 Ba2 70.58(3) 5 .
Si1 Si2 Ba2 70.58(3) 9 .
Si1 Si2 Ba2 70.58(3) . .
Si1 Al3 Al1 108.58(2) . 19
Si1 Al3 Si1 108.58(2) . 19
Al1 Al3 Si1 0.00(2) 19 19
Si1 Al3 Al1 108.58(2) . 41_665
Al1 Al3 Al1 111.28(4) 19 41_665
Si1 Al3 Al1 111.28(4) 19 41_665
Si1 Al3 Al1 111.28(4) . 27_565
Al1 Al3 Al1 108.57(2) 19 27_565
Si1 Al3 Al1 108.57(2) 19 27_565
Al1 Al3 Al1 108.57(2) 41_665 27_565
Si1 Al3 Si1 108.58(2) . 41_665
Al1 Al3 Si1 111.28(4) 19 41_665
Si1 Al3 Si1 111.28(4) 19 41_665
Al1 Al3 Si1 0.00(2) 41_665 41_665
Al1 Al3 Si1 108.57(2) 27_565 41_665
Si1 Al3 Si1 111.28(4) . 27_565
Al1 Al3 Si1 108.57(2) 19 27_565
Si1 Al3 Si1 108.57(2) 19 27_565
Al1 Al3 Si1 108.57(2) 41_665 27_565
Al1 Al3 Si1 0.00(4) 27_565 27_565
Si1 Al3 Si1 108.57(2) 41_665 27_565
Si1 Al3 Ba1 169.36(2) . 33_665
Al1 Al3 Ba1 66.479(13) 19 33_665
Si1 Al3 Ba1 66.479(13) 19 33_665
Al1 Al3 Ba1 66.479(13) 41_665 33_665
Al1 Al3 Ba1 79.36(2) 27_565 33_665
Si1 Al3 Ba1 66.479(13) 41_665 33_665
Si1 Al3 Ba1 79.36(2) 27_565 33_665
Si1 Al3 Ba1 66.478(13) . 25_565
Al1 Al3 Ba1 169.36(2) 19 25_565
Si1 Al3 Ba1 169.36(2) 19 25_565
Al1 Al3 Ba1 79.36(2) 41_665 25_565
Al1 Al3 Ba1 66.479(13) 27_565 25_565
Si1 Al3 Ba1 79.36(2) 41_665 25_565
Si1 Al3 Ba1 66.479(13) 27_565 25_565
Ba1 Al3 Ba1 120.0 33_665 25_565
Si1 Al3 Ba1 66.478(13) . .
Al1 Al3 Ba1 79.36(2) 19 .
Si1 Al3 Ba1 79.36(2) 19 .
Al1 Al3 Ba1 169.36(2) 41_665 .
Al1 Al3 Ba1 66.479(13) 27_565 .
Si1 Al3 Ba1 169.36(2) 41_665 .
Si1 Al3 Ba1 66.479(13) 27_565 .
Ba1 Al3 Ba1 120.0 33_665 .
Ba1 Al3 Ba1 90.0 25_565 .
Si1 Al3 Ba1 79.36(2) . 9
Al1 Al3 Ba1 66.479(13) 19 9
Si1 Al3 Ba1 66.479(13) 19 9
Al1 Al3 Ba1 66.479(13) 41_665 9
Al1 Al3 Ba1 169.36(2) 27_565 9
Si1 Al3 Ba1 66.479(13) 41_665 9
Si1 Al3 Ba1 169.36(2) 27_565 9
Ba1 Al3 Ba1 90.0 33_665 9
Ba1 Al3 Ba1 120.0 25_565 9
Ba1 Al3 Ba1 120.0 . 9

loop_
_geom_bond_atom_site_label_1
_geom_bond_atom_site_label_2
_geom_bond_distance
_geom_bond_site_symmetry_2
Ba1 Si1 3.5774(6) .
Ba1 Al1 3.5774(6) 3
Ba1 Si1 3.5774(6) 3
Ba1 Al1 3.5774(6) 39_666
Ba1 Si1 3.5774(6) 39_666
Ba1 Al1 3.5774(6) 37_666
Ba1 Si1 3.5774(6) 37_666
Ba1 Si1 3.5774(6) 25_565
Ba1 Al1 3.5774(6) 25_565
Ba1 Si1 3.5774(6) 13_455
Ba1 Al1 3.5774(6) 13_455
Ba2 Si2 3.3902(12) .
Ba2 Al2 3.3903(12) 25
Ba2 Si2 3.3903(12) 25
Ba2 Al2 3.3903(12) 28
Ba2 Al2 3.3903(12) 4
Ba2 Al2 3.3903(12) 27
Ba2 Al2 3.3903(12) 3
Ba2 Al2 3.3903(12) 26
Ba2 Al2 3.3903(12) 2
Ba2 Si2 3.3903(12) 28
Ba2 Si2 3.3903(12) 4
Si1 Si2 2.4435(7) .
Si1 Al2 2.4435(7) 26
Si1 Si2 2.4435(7) 26
Si1 Al1 2.4707(19) 3
Si1 Si1 2.4707(19) 3
Si1 Al3 2.5015(9) .
Si1 Ba1 3.5774(6) 25_565
Si2 Al2 2.390(2) 14
Si2 Si2 2.390(2) 14
Si2 Al1 2.4435(7) 9
Si2 Al1 2.4435(7) 5
Si2 Si1 2.4435(7) 5
Si2 Si1 2.4435(7) 9
Al3 Al1 2.5015(9) 19
Al3 Si1 2.5015(9) 19
Al3 Al1 2.5015(9) 41_665
Al3 Al1 2.5015(9) 27_565
Al3 Si1 2.5015(9) 41_665
Al3 Si1 2.5015(9) 27_565
Al3 Ba1 3.74371(11) 33_665
Al3 Ba1 3.74371(11) 25_565
Al3 Ba1 3.74371(11) 9
